data_2016735
loop_
_publ_author_name
'Lyakhov, Alexander S.'
'Vorobiov, Andrey N.'
'Ivashkevich, Ludmila S.'
'Gaponik, Pavel N.'

_publ_section_title
;Two derivatives of 1,5-disubstituted tetrazoles:
 1-(4-nitrophenyl)-1<i>H</i>-tetrazol-5-amine and
 {(<i>E</i>)-[1-(4-ethoxyphenyl)-1<i>H</i>-tetrazol-5-yl]iminomethyl}dimethylamine
;
_journal_coeditor_code SK3250
_journal_issue 8
_journal_name_full 'Acta Crystallographica Section C'
_journal_page_first o414
_journal_page_last o416
_journal_paper_doi 10.1107/S0108270108019707
_journal_volume 64
_journal_year 2008
_chemical_formula_iupac 'C12 H16 N6 O'
_chemical_formula_moiety 'C12 H16 N6 O'
_chemical_formula_sum 'C12 H16 N6 O'
_chemical_formula_weight 260.31
_chemical_name_systematic
;
{(E)-[1-(4-ethoxyphenyl)-1H-tetrazol-5-yl]iminomethyl}dimethylamine
;
_space_group_IT_number 14
_symmetry_cell_setting monoclinic
_symmetry_space_group_name_Hall '-P 2ybc'
_symmetry_space_group_name_H-M 'P 1 21/c 1'
_atom_sites_solution_hydrogens geom
_atom_sites_solution_primary direct
_atom_sites_solution_secondary difmap
_audit_creation_method SHELXL97
_cell_angle_alpha 90.00
_cell_angle_beta 93.694(14)
_cell_angle_gamma 90.00
_cell_formula_units_Z 4
_cell_length_a 8.4150(16)
_cell_length_b 17.514(3)
_cell_length_c 8.8300(14)
_cell_measurement_reflns_used 25
_cell_measurement_temperature 294(2)
_cell_measurement_theta_max 16.8
_cell_measurement_theta_min 11.8
_cell_volume 1298.7(4)
_computing_cell_refinement 'R3m software (Nicolet, 1980)'
_computing_data_collection 'R3m software (Nicolet, 1980)'
_computing_data_reduction 'R3m software (Nicolet, 1980)'
_computing_molecular_graphics
;
ORTEP-3 for Windows (Farrugia, 1997) and PLATON (Spek, 2003)
;
_computing_publication_material
;
PLATON (Spek, 2003) and SHELXL97 (Sheldrick, 2008)
;
_computing_structure_refinement 'SHELXL97 (Sheldrick, 2008)'
_computing_structure_solution 'SIR97 (Altomare <i>et al.</i>,  1999)'
_diffrn_ambient_temperature 294(2)
_diffrn_measured_fraction_theta_full 1.000
_diffrn_measured_fraction_theta_max 1.000
_diffrn_measurement_device_type 'Nicolet R3m four-circle'
_diffrn_measurement_method \w/2\q
_diffrn_radiation_monochromator graphite
_diffrn_radiation_source 'fine-focus sealed tube'
_diffrn_radiation_type MoK\a
_diffrn_radiation_wavelength 0.71073
_diffrn_reflns_av_R_equivalents 0.0148
_diffrn_reflns_av_sigmaI/netI 0.0224
_diffrn_reflns_limit_h_max 10
_diffrn_reflns_limit_h_min 0
_diffrn_reflns_limit_k_max 22
_diffrn_reflns_limit_k_min 0
_diffrn_reflns_limit_l_max 11
_diffrn_reflns_limit_l_min -11
_diffrn_reflns_number 3232
_diffrn_reflns_theta_full 27.55
_diffrn_reflns_theta_max 27.55
_diffrn_reflns_theta_min 2.33
_diffrn_standards_decay_% 0
_diffrn_standards_interval_count 100
_diffrn_standards_number 3
_exptl_absorpt_coefficient_mu 0.092
_exptl_absorpt_correction_type none
_exptl_crystal_colour colourless
_exptl_crystal_density_diffrn 1.331
_exptl_crystal_density_method 'not measured'
_exptl_crystal_description prism
_exptl_crystal_F_000 552
_exptl_crystal_size_max 0.42
_exptl_crystal_size_mid 0.32
_exptl_crystal_size_min 0.16
_refine_diff_density_max 0.204
_refine_diff_density_min -0.178
_refine_ls_extinction_coef 0.018(3)
_refine_ls_extinction_expression Fc^*^=kFc[1+0.001xFc^2^\l^3^/sin(2\q)]^-1/4^
_refine_ls_extinction_method 'SHELXL97 (Sheldrick, 2008)'
_refine_ls_goodness_of_fit_ref 1.052
_refine_ls_hydrogen_treatment constr
_refine_ls_matrix_type full
_refine_ls_number_parameters 176
_refine_ls_number_reflns 2999
_refine_ls_number_restraints 0
_refine_ls_restrained_S_all 1.052
_refine_ls_R_factor_all 0.0671
_refine_ls_R_factor_gt 0.0470
_refine_ls_shift/su_max 0.001
_refine_ls_shift/su_mean 0.000
_refine_ls_structure_factor_coef Fsqd
_refine_ls_weighting_details 'calc w = 1/[\s^2^(Fo^2^)+(0.0867P)^2^+0.1412P] where P=(Fo^2^+2Fc^2^)/3'
_refine_ls_weighting_scheme calc
_refine_ls_wR_factor_gt 0.1350
_refine_ls_wR_factor_ref 0.1541
_reflns_number_gt 2132
_reflns_number_total 2999
_reflns_threshold_expression I>2\s(I)
_cod_data_source_file sk3250.cif
_cod_data_source_block II
_cod_depositor_comments
;
The following automatic conversions were performed:
'_geom_bond_publ_flag' value 'Y' changed to 'y' according to
'/home/saulius/struct/CIF-dictionaries/cif_core.dic' dictionary named
'cif_core.dic' version 2.4.1 from 2010-06-29 (9 times).

Automatic conversion script
Id: cif_fix_enum 1527 2010-12-29 10:47:43Z saulius 

The following automatic conversions were performed:

'_geom_bond_publ_flag' value 'Y' changed to 'y' according to
/home/saulius/struct/CIF-dictionaries/cif_core.dic dictionary named
'cif_core.dic' version 2.4.1 from 2010-06-29 (9 times).

Automatic conversion script
Id: cif_fix_values 1715 2011-07-08 13:25:40Z adriana 
;
_cod_original_sg_symbol_H-M 'P 21/c'
_cod_database_code 2016735
_cod_database_fobs_code 2016735

loop_
_symmetry_equiv_pos_as_xyz
'x, y, z'
'-x, y+1/2, -z+1/2'
'-x, -y, -z'
'x, -y-1/2, z-1/2'

loop_
_atom_site_type_symbol
_atom_site_label
_atom_site_fract_x
_atom_site_fract_y
_atom_site_fract_z
_atom_site_U_iso_or_equiv
_atom_site_adp_type
_atom_site_calc_flag
_atom_site_refinement_flags
_atom_site_occupancy
O O1 0.60836(15) 0.10107(7) -0.05248(13) 0.0593(3) Uani d . 1
N N1 0.90038(15) 0.10695(7) 0.53214(15) 0.0487(3) Uani d . 1
N N2 0.99266(18) 0.16831(8) 0.57485(17) 0.0599(4) Uani d . 1
N N3 1.04928(19) 0.15516(9) 0.71189(18) 0.0638(4) Uani d . 1
N N4 0.99730(19) 0.08718(8) 0.76300(17) 0.0586(4) Uani d . 1
C C5 0.90459(19) 0.05731(9) 0.65058(17) 0.0487(4) Uani d . 1
C C6 0.82460(18) 0.10513(9) 0.38218(18) 0.0464(4) Uani d . 1
C C7 0.8559(2) 0.16369(9) 0.28342(19) 0.0532(4) Uani d . 1
H H7 0.9245 0.2030 0.3153 0.064 Uiso calc R 1
C C8 0.7856(2) 0.16416(9) 0.13753(19) 0.0537(4) Uani d . 1
H H8 0.8067 0.2038 0.0717 0.064 Uiso calc R 1
C C9 0.68410(19) 0.10579(9) 0.08929(18) 0.0494(4) Uani d . 1
C C10 0.6538(2) 0.04693(10) 0.18828(19) 0.0589(5) Uani d . 1
H H10 0.5856 0.0075 0.1562 0.071 Uiso calc R 1
C C11 0.7236(2) 0.04624(10) 0.33395(19) 0.0576(4) Uani d . 1
H H11 0.7031 0.0064 0.3995 0.069 Uiso calc R 1
C C12 0.6245(2) 0.16413(10) -0.15256(19) 0.0562(4) Uani d . 1
H H12A 0.7347 0.1698 -0.1766 0.067 Uiso calc R 1
H H12B 0.5907 0.2109 -0.1054 0.067 Uiso calc R 1
C C13 0.5216(3) 0.14823(12) -0.2941(2) 0.0689(5) Uani d . 1
H H13A 0.5564 0.1020 -0.3400 0.103 Uiso calc R 1
H H13B 0.5298 0.1898 -0.3640 0.103 Uiso calc R 1
H H13C 0.4129 0.1427 -0.2690 0.103 Uiso calc R 1
N N5 0.82387(16) -0.01001(8) 0.64652(14) 0.0516(4) Uani d . 1
C C14 0.82880(19) -0.04778(9) 0.77513(17) 0.0506(4) Uani d . 1
H H14 0.8814 -0.0260 0.8603 0.061 Uiso calc R 1
N N6 0.76253(17) -0.11498(8) 0.78837(15) 0.0538(4) Uani d . 1
C C15 0.6815(3) -0.15312(12) 0.6600(2) 0.0723(6) Uani d . 1
H H15A 0.5701 -0.1571 0.6759 0.109 Uiso calc R 1
H H15B 0.7254 -0.2033 0.6495 0.109 Uiso calc R 1
H H15C 0.6955 -0.1243 0.5693 0.109 Uiso calc R 1
C C16 0.7706(3) -0.15519(12) 0.9323(2) 0.0692(5) Uani d . 1
H H16A 0.8253 -0.1242 1.0086 0.104 Uiso calc R 1
H H16B 0.8271 -0.2024 0.9224 0.104 Uiso calc R 1
H H16C 0.6647 -0.1657 0.9611 0.104 Uiso calc R 1

loop_
_atom_site_aniso_label
_atom_site_aniso_U_11
_atom_site_aniso_U_22
_atom_site_aniso_U_33
_atom_site_aniso_U_12
_atom_site_aniso_U_13
_atom_site_aniso_U_23
O1 0.0727(8) 0.0533(7) 0.0502(7) -0.0089(6) -0.0101(5) 0.0068(5)
N1 0.0537(7) 0.0403(6) 0.0513(8) 0.0022(5) -0.0031(6) -0.0032(5)
N2 0.0689(9) 0.0475(8) 0.0614(9) -0.0063(7) -0.0093(7) -0.0051(6)
N3 0.0725(10) 0.0556(9) 0.0613(9) -0.0042(7) -0.0124(7) -0.0055(7)
N4 0.0668(9) 0.0518(8) 0.0556(8) 0.0004(7) -0.0093(7) -0.0037(6)
C5 0.0520(8) 0.0459(8) 0.0475(8) 0.0089(7) -0.0025(7) -0.0050(6)
C6 0.0506(8) 0.0414(8) 0.0468(8) 0.0044(6) -0.0009(6) -0.0026(6)
C7 0.0572(9) 0.0431(8) 0.0581(10) -0.0055(7) -0.0048(7) 0.0002(7)
C8 0.0603(10) 0.0453(8) 0.0550(9) -0.0043(7) -0.0014(7) 0.0073(7)
C9 0.0543(9) 0.0451(8) 0.0480(8) 0.0019(7) -0.0034(7) 0.0009(6)
C10 0.0715(11) 0.0476(9) 0.0557(9) -0.0133(8) -0.0102(8) 0.0042(7)
C11 0.0721(11) 0.0459(9) 0.0535(9) -0.0099(8) -0.0072(8) 0.0057(7)
C12 0.0649(10) 0.0530(9) 0.0507(9) 0.0021(8) 0.0022(7) 0.0077(7)
C13 0.0833(13) 0.0719(12) 0.0503(10) -0.0012(10) -0.0041(9) 0.0076(8)
N5 0.0623(8) 0.0456(7) 0.0460(7) 0.0023(6) -0.0037(6) 0.0011(5)
C14 0.0560(9) 0.0497(9) 0.0451(8) 0.0054(7) -0.0048(7) -0.0025(6)
N6 0.0639(8) 0.0526(8) 0.0441(7) -0.0004(6) -0.0033(6) 0.0023(6)
C15 0.0955(15) 0.0673(12) 0.0531(10) -0.0223(11) -0.0038(10) -0.0062(9)
C16 0.0836(13) 0.0691(12) 0.0541(10) -0.0005(10) -0.0018(9) 0.0165(9)

loop_
_atom_type_symbol
_atom_type_description
_atom_type_scat_dispersion_real
_atom_type_scat_dispersion_imag
_atom_type_scat_source
C C 0.0033 0.0016 'International Tables Vol C Tables 4.2.6.8 and 6.1.1.4'
H H 0.0000 0.0000 'International Tables Vol C Tables 4.2.6.8 and 6.1.1.4'
N N 0.0061 0.0033 'International Tables Vol C Tables 4.2.6.8 and 6.1.1.4'
O O 0.0106 0.0060 'International Tables Vol C Tables 4.2.6.8 and 6.1.1.4'

loop_
_geom_angle_atom_site_label_1
_geom_angle_atom_site_label_2
_geom_angle_atom_site_label_3
_geom_angle
C9 O1 C12 117.53(13)
C5 N1 N2 107.75(13)
C5 N1 C6 133.25(13)
N2 N1 C6 118.98(13)
N3 N2 N1 106.70(14)
N2 N3 N4 111.15(14)
C5 N4 N3 106.46(14)
N4 C5 N1 107.93(15)
N4 C5 N5 128.96(15)
N1 C5 N5 123.11(14)
C7 C6 C11 119.74(15)
C7 C6 N1 118.37(14)
C11 C6 N1 121.89(14)
C8 C7 C6 120.33(15)
C8 C7 H7 119.8
C6 C7 H7 119.8
C9 C8 C7 120.10(15)
C9 C8 H8 119.9
C7 C8 H8 119.9
O1 C9 C8 124.63(15)
O1 C9 C10 115.96(14)
C8 C9 C10 119.42(15)
C11 C10 C9 120.66(15)
C11 C10 H10 119.7
C9 C10 H10 119.7
C10 C11 C6 119.74(15)
C10 C11 H11 120.1
C6 C11 H11 120.1
O1 C12 C13 107.44(15)
O1 C12 H12A 110.2
C13 C12 H12A 110.2
O1 C12 H12B 110.2
C13 C12 H12B 110.2
H12A C12 H12B 108.5
C12 C13 H13A 109.5
C12 C13 H13B 109.5
H13A C13 H13B 109.5
C12 C13 H13C 109.5
H13A C13 H13C 109.5
H13B C13 H13C 109.5
C14 N5 C5 115.23(14)
N6 C14 N5 122.66(15)
N6 C14 H14 118.7
N5 C14 H14 118.7
C14 N6 C15 121.73(15)
C14 N6 C16 121.18(15)
C15 N6 C16 117.07(16)
N6 C15 H15A 109.5
N6 C15 H15B 109.5
H15A C15 H15B 109.5
N6 C15 H15C 109.5
H15A C15 H15C 109.5
H15B C15 H15C 109.5
N6 C16 H16A 109.5
N6 C16 H16B 109.5
H16A C16 H16B 109.5
N6 C16 H16C 109.5
H16A C16 H16C 109.5
H16B C16 H16C 109.5

loop_
_geom_bond_atom_site_label_1
_geom_bond_atom_site_label_2
_geom_bond_distance
_geom_bond_publ_flag
O1 C9 1.3701(19) ?
O1 C12 1.426(2) ?
N1 C5 1.359(2) y
N1 N2 1.3647(19) y
N1 C6 1.432(2) y
N2 N3 1.292(2) y
N3 N4 1.356(2) y
N4 C5 1.330(2) y
C5 N5 1.360(2) y
C6 C7 1.382(2) ?
C6 C11 1.386(2) ?
C7 C8 1.382(2) ?
C7 H7 0.9300 ?
C8 C9 1.382(2) ?
C8 H8 0.9300 ?
C9 C10 1.386(2) ?
C10 C11 1.379(2) ?
C10 H10 0.9300 ?
C11 H11 0.9300 ?
C12 C13 1.500(2) ?
C12 H12A 0.9700 ?
C12 H12B 0.9700 ?
C13 H13A 0.9600 ?
C13 H13B 0.9600 ?
C13 H13C 0.9600 ?
N5 C14 1.313(2) y
C14 N6 1.311(2) y
C14 H14 0.9300 ?
N6 C15 1.448(2) ?
N6 C16 1.451(2) ?
C15 H15A 0.9600 ?
C15 H15B 0.9600 ?
C15 H15C 0.9600 ?
C16 H16A 0.9600 ?
C16 H16B 0.9600 ?
C16 H16C 0.9600 ?

loop_
_geom_torsion_atom_site_label_1
_geom_torsion_atom_site_label_2
_geom_torsion_atom_site_label_3
_geom_torsion_atom_site_label_4
_geom_torsion
C5 N1 N2 N3 0.33(18)
C6 N1 N2 N3 -178.53(14)
N1 N2 N3 N4 -0.4(2)
N2 N3 N4 C5 0.3(2)
N3 N4 C5 N1 -0.04(18)
N3 N4 C5 N5 -179.66(16)
N2 N1 C5 N4 -0.17(18)
C6 N1 C5 N4 178.46(15)
N2 N1 C5 N5 179.47(14)
C6 N1 C5 N5 -1.9(3)
C5 N1 C6 C7 -174.68(16)
N2 N1 C6 C7 3.8(2)
C5 N1 C6 C11 4.5(3)
N2 N1 C6 C11 -177.02(15)
C11 C6 C7 C8 0.7(3)
N1 C6 C7 C8 179.86(15)
C6 C7 C8 C9 -0.3(3)
C12 O1 C9 C8 -5.8(2)
C12 O1 C9 C10 174.13(15)
C7 C8 C9 O1 179.80(16)
C7 C8 C9 C10 -0.1(3)
O1 C9 C10 C11 -179.82(16)
C8 C9 C10 C11 0.1(3)
C9 C10 C11 C6 0.3(3)
C7 C6 C11 C10 -0.7(3)
N1 C6 C11 C10 -179.83(16)
C9 O1 C12 C13 -175.63(15)
N4 C5 N5 C14 5.7(3)
N1 C5 N5 C14 -173.87(14)
C5 N5 C14 N6 -177.18(15)
N5 C14 N6 C15 1.3(3)
N5 C14 N6 C16 179.86(16)

loop_
_cod_related_entry_id
_cod_related_entry_database
_cod_related_entry_code
1 ChemSpider 30654117
